data_4338119
loop_
_publ_author_name
'Bartelmess, Juergen'
'Francis, Aaron J.'
'El Roz, Karim A.'
'Castellano, Felix N.'
'Weare, Walter W.'
'Sommer, Roger D.'

_publ_section_title
;
 Light-Driven Hydrogen Evolution by BODIPY-Sensitized Cobaloxime
 Catalysts.
;
_journal_issue 9
_journal_name_full 'Inorganic chemistry'
_journal_page_first 4527
_journal_page_last 4534
_journal_paper_doi 10.1021/ic500218q
_journal_volume 53
_journal_year 2014
_chemical_formula_moiety
;
C26 H30 B Cl Co F2 I2 N7 O4, (C H2 Cl2)0.5, (C4 H10 O)0.5
;
_chemical_formula_sum 'C28.5 H36 B Cl2 Co F2 I2 N7 O4.5'
_chemical_formula_weight 981.08
_chemical_name_common JBWW16
_space_group_crystal_system triclinic
_space_group_IT_number 2
_space_group_name_Hall '-P 1'
_space_group_name_H-M_alt 'P -1'
_symmetry_space_group_name_Hall '-P 1'
_symmetry_space_group_name_H-M 'P -1'
_atom_sites_solution_hydrogens mixed
_atom_sites_solution_primary direct
_atom_sites_solution_secondary difmap
_cell_angle_alpha 101.352(2)
_cell_angle_beta 102.329(2)
_cell_angle_gamma 95.691(2)
_cell_formula_units_Z 2
_cell_length_a 8.6647(4)
_cell_length_b 13.9199(5)
_cell_length_c 16.0550(6)
_cell_measurement_reflns_used 9900
_cell_measurement_temperature 110.(2)
_cell_measurement_theta_max 30.0314
_cell_measurement_theta_min 2.2254
_cell_volume 1834.49(13)
_computing_cell_refinement 'SAINT V7.68A (Bruker AXS Inc., 2009)'
_computing_data_collection 'Bruker Instrument Service v2012.12.0.3'
_computing_data_reduction 'SAINT V7.68A (Bruker AXS Inc., 2009)'
_computing_structure_refinement 'SHELXL-2013 (Sheldrick, 2013)'
_computing_structure_solution 'SHELXS-97 (Sheldrick, 2008)'
_diffrn_ambient_temperature 110.(2)
_diffrn_detector_area_resol_mean 8.3333
_diffrn_measured_fraction_theta_full 0.990
_diffrn_measured_fraction_theta_max 0.990
_diffrn_measurement_device_type 'Bruker-Nonius X8 Kappa APEX II'
_diffrn_measurement_method 'phi and omega scans'
_diffrn_radiation_monochromator graphite
_diffrn_radiation_type MoK\a
_diffrn_radiation_wavelength 0.71073
_diffrn_reflns_av_R_equivalents 0.0360
_diffrn_reflns_av_sigmaI/netI 0.0317
_diffrn_reflns_limit_h_max 12
_diffrn_reflns_limit_h_min -12
_diffrn_reflns_limit_k_max 19
_diffrn_reflns_limit_k_min -19
_diffrn_reflns_limit_l_max 22
_diffrn_reflns_limit_l_min -23
_diffrn_reflns_number 54448
_diffrn_reflns_theta_full 30.79
_diffrn_reflns_theta_max 30.79
_diffrn_reflns_theta_min 1.77
_diffrn_source 'fine-focus sealed tube'
_exptl_absorpt_coefficient_mu 2.352
_exptl_absorpt_correction_T_max 0.7461
_exptl_absorpt_correction_T_min 0.6152
_exptl_absorpt_correction_type multi-scan
_exptl_absorpt_process_details 'SADABS V2008/1 (Bruker AXS Inc.)'
_exptl_crystal_colour 'intense red'
_exptl_crystal_density_diffrn 1.776
_exptl_crystal_density_method 'not measured'
_exptl_crystal_description plate
_exptl_crystal_F_000 964
_exptl_crystal_size_max 0.280
_exptl_crystal_size_mid 0.140
_exptl_crystal_size_min 0.040
_refine_diff_density_max 3.555
_refine_diff_density_min -1.213
_refine_ls_extinction_method none
_refine_ls_goodness_of_fit_ref 1.035
_refine_ls_hydrogen_treatment mixed
_refine_ls_matrix_type full
_refine_ls_number_parameters 467
_refine_ls_number_reflns 11375
_refine_ls_number_restraints 21
_refine_ls_restrained_S_all 1.034
_refine_ls_R_factor_all 0.0600
_refine_ls_R_factor_gt 0.0421
_refine_ls_shift/su_max 0.001
_refine_ls_shift/su_mean 0.000
_refine_ls_structure_factor_coef Fsqd
_refine_ls_weighting_details
;
w=1/[\s^2^(Fo^2^)+(0.0469P)^2^+3.7291P]
where P=(Fo^2^+2Fc^2^)/3
;
_refine_ls_weighting_scheme calc
_refine_ls_wR_factor_gt 0.1003
_refine_ls_wR_factor_ref 0.1089
_reflns_number_gt 8838
_reflns_number_total 11375
_reflns_threshold_expression 'I > 2\s(I)'
_cod_data_source_file ic500218q_si_002.cif
_cod_data_source_block I
_cod_depositor_comments 'Adding full bibliography for 4338119--4338120.cif.'
_cod_original_formula_sum 'C28.50 H36 B Cl2 Co F2 I2 N7 O4.50'
_cod_database_code 4338119

loop_
_space_group_symop_operation_xyz
'x, y, z'
'-x, -y, -z'

loop_
_atom_site_type_symbol
_atom_site_label
_atom_site_fract_x
_atom_site_fract_y
_atom_site_fract_z
_atom_site_U_iso_or_equiv
_atom_site_adp_type
_atom_site_calc_flag
_atom_site_refinement_flags_adp
_atom_site_refinement_flags_occupancy
_atom_site_refinement_flags_posn
_atom_site_occupancy
_atom_site_disorder_assembly
_atom_site_disorder_group
I I1 1.10103(4) 0.60733(2) 0.43676(2) 0.04902(8) Uani d . . . 1 . .
I I2 0.91441(3) 1.32264(2) 0.29681(2) 0.04456(8) Uani d . . . 1 . .
Co Co1 0.18206(4) 0.77562(3) 0.07144(2) 0.01300(7) Uani d . . . 1 . .
Cl Cl1 -0.05897(7) 0.74234(5) -0.02022(4) 0.01946(12) Uani d . . . 1 . .
F F1 1.30676(19) 1.00842(14) 0.37537(11) 0.0251(4) Uani d . . . 1 . .
F F2 1.2536(2) 1.05473(15) 0.50825(11) 0.0272(4) Uani d . . . 1 . .
O O1 0.3113(2) 0.66314(15) -0.05824(13) 0.0206(4) Uani d . . . 1 . .
H H4 0.316(5) 0.780(3) -0.062(3) 0.031 Uiso d U . . 1 . .
O O2 0.0463(2) 0.70748(16) 0.20082(13) 0.0211(4) Uani d . . . 1 . .
O O3 0.0463(2) 0.88517(15) 0.19709(12) 0.0186(4) Uani d . . . 1 . .
H H2 0.036(5) 0.767(3) 0.202(3) 0.028 Uiso d U . . 1 . .
O O4 0.3139(2) 0.84082(16) -0.05952(13) 0.0203(4) Uani d . . . 1 . .
N N1 0.2452(3) 0.66095(17) 0.00960(14) 0.0163(4) Uani d . . . 1 . .
N N2 0.1181(2) 0.68330(17) 0.13459(14) 0.0165(4) Uani d . . . 1 . .
N N3 0.1182(2) 0.88931(17) 0.13240(14) 0.0157(4) Uani d . . . 1 . .
N N4 0.2484(3) 0.86723(17) 0.00882(14) 0.0160(4) Uani d . . . 1 . .
N N5 0.3917(2) 0.80992(16) 0.15364(14) 0.0149(4) Uani d . . . 1 . .
N N6 1.1030(3) 0.90386(19) 0.41138(15) 0.0196(4) Uani d . . . 1 . .
N N7 1.0566(3) 1.06865(18) 0.38160(15) 0.0191(4) Uani d . . . 1 . .
C C1 0.2240(3) 0.5804(2) 0.03751(18) 0.0178(5) Uani d . . . 1 . .
C C2 0.1480(3) 0.5938(2) 0.11184(18) 0.0188(5) Uani d . . . 1 . .
C C3 0.2715(4) 0.4852(2) -0.0023(2) 0.0246(6) Uani d . . . 1 . .
H H3A 0.3202 0.4945 -0.0504 0.037 Uiso calc U . R 1 . .
H H3B 0.1768 0.4345 -0.0248 0.037 Uiso calc U . R 1 . .
H H3C 0.3486 0.464 0.0421 0.037 Uiso calc U . R 1 . .
C C4 0.1065(4) 0.5137(2) 0.1566(2) 0.0250(6) Uani d . . . 1 . .
H H4A 0.0559 0.5404 0.2036 0.038 Uiso calc U . R 1 . .
H H4B 0.204 0.4889 0.1815 0.038 Uiso calc U . R 1 . .
H H4C 0.0325 0.4595 0.1142 0.038 Uiso calc U . R 1 . .
C C5 0.1540(3) 0.9716(2) 0.11012(17) 0.0175(5) Uani d . . . 1 . .
C C6 0.2307(3) 0.9583(2) 0.03607(17) 0.0172(5) Uani d . . . 1 . .
C C7 0.1204(4) 1.0686(2) 0.1557(2) 0.0252(6) Uani d . . . 1 . .
H H7A 0.0688 1.0586 0.2027 0.038 Uiso calc U . R 1 . .
H H7B 0.0494 1.0968 0.1138 0.038 Uiso calc U . R 1 . .
H H7C 0.2208 1.1141 0.1806 0.038 Uiso calc U . R 1 . .
C C8 0.2811(4) 1.0402(2) -0.0043(2) 0.0241(6) Uani d . . . 1 . .
H H8A 0.3291 1.0138 -0.0524 0.036 Uiso calc U . R 1 . .
H H8B 0.3597 1.0906 0.0398 0.036 Uiso calc U . R 1 . .
H H8C 0.1878 1.0702 -0.0269 0.036 Uiso calc U . R 1 . .
C C9 0.4049(3) 0.8485(2) 0.23899(17) 0.0172(5) Uani d . . . 1 . .
H H9 0.3106 0.8506 0.2601 0.021 Uiso calc U . R 1 . .
C C10 0.5517(3) 0.8856(2) 0.29726(17) 0.0183(5) Uani d . . . 1 . .
H H10 0.5575 0.9128 0.3571 0.022 Uiso calc U . R 1 . .
C C11 0.6902(3) 0.8822(2) 0.26669(17) 0.0161(5) Uani d . . . 1 . .
C C12 0.6761(3) 0.8386(2) 0.17899(17) 0.0182(5) Uani d . . . 1 . .
H H12 0.7687 0.8329 0.1567 0.022 Uiso calc U . R 1 . .
C C13 0.5261(3) 0.8036(2) 0.12473(17) 0.0170(5) Uani d . . . 1 . .
H H13 0.5174 0.7741 0.065 0.02 Uiso calc U . R 1 . .
C C14 0.8501(3) 0.9264(2) 0.32400(16) 0.0163(5) Uani d . . . 1 . .
C C25 1.2316(4) 1.2327(3) 0.4232(3) 0.0367(8) Uani d . . . 1 . .
H H25A 1.3092 1.1956 0.4518 0.055 Uiso calc U . R 1 . .
H H25B 1.2113 1.2865 0.4672 0.055 Uiso calc U . R 1 . .
H H25C 1.2742 1.2605 0.3798 0.055 Uiso calc U . R 1 . .
C C15 0.9467(3) 0.8655(2) 0.36282(17) 0.0173(5) Uani d . . . 1 . .
C C16 0.9168(3) 0.7639(2) 0.36421(18) 0.0216(5) Uani d . . . 1 . .
C C17 1.0574(4) 0.7438(2) 0.4135(2) 0.0264(6) Uani d . . . 1 . .
C C18 1.1700(3) 0.8305(2) 0.44158(19) 0.0242(6) Uani d . . . 1 . .
C C19 0.7700(4) 0.6902(3) 0.3215(2) 0.0319(7) Uani d . . . 1 . .
H H19A 0.7873 0.6258 0.3347 0.048 Uiso calc U . R 1 . .
H H19B 0.7468 0.684 0.258 0.048 Uiso calc U . R 1 . .
H H19C 0.6797 0.7125 0.3437 0.048 Uiso calc U . R 1 . .
C C20 1.3382(4) 0.8433(3) 0.4944(2) 0.0336(7) Uani d . . . 1 . .
H H20A 1.3878 0.9122 0.5038 0.05 Uiso calc U . R 1 . .
H H20B 1.3987 0.7992 0.4629 0.05 Uiso calc U . R 1 . .
H H20C 1.3384 0.8269 0.551 0.05 Uiso calc U . R 1 . .
C C21 1.0787(4) 1.1646(2) 0.3787(2) 0.0251(6) Uani d . . . 1 . .
C C22 0.9385(4) 1.1872(2) 0.3289(2) 0.0251(6) Uani d . . . 1 . .
C C23 0.8242(3) 1.1025(2) 0.30034(18) 0.0201(5) Uani d . . . 1 . .
C C24 0.9014(3) 1.0276(2) 0.33380(17) 0.0172(5) Uani d . . . 1 . .
C C26 0.6572(4) 1.0970(2) 0.2478(2) 0.0256(6) Uani d . . . 1 . .
H H26A 0.6411 1.1619 0.2354 0.038 Uiso calc U . R 1 . .
H H26B 0.5813 1.0777 0.2811 0.038 Uiso calc U . R 1 . .
H H26C 0.6399 1.0477 0.1927 0.038 Uiso calc U . R 1 . .
B B1 1.1857(3) 1.0102(3) 0.4208(2) 0.0197(6) Uani d . . . 1 . .
C C1S 0.4607(9) 0.3518(6) 0.1785(4) 0.0288(15) Uani d U P D 0.5 A 1
H H1SA 0.3795 0.3411 0.1225 0.035 Uiso calc U P R 0.5 A 1
H H1SB 0.5463 0.3122 0.1681 0.035 Uiso calc U P R 0.5 A 1
Cl Cl1S 0.5417(2) 0.47823(13) 0.21330(12) 0.0374(4) Uani d . P D 0.5 A 1
Cl Cl2S 0.3723(4) 0.3115(2) 0.25662(19) 0.0548(7) Uani d U P D 0.5 A 1
O O1S 0.4571(10) 0.4257(7) 0.3730(7) 0.088(3) Uani d . P . 0.5 B 2
C C3S 0.4976(15) 0.4353(11) 0.2948(11) 0.088(4) Uani d . P . 0.5 B 2
H H3SA 0.6151 0.4444 0.3028 0.106 Uiso calc U P R 0.5 B 2
H H3SB 0.4565 0.4931 0.2754 0.106 Uiso calc U P R 0.5 B 2
C C2S 0.4192(18) 0.3377(10) 0.2263(13) 0.099(6) Uani d U P . 0.5 B 2
H H2SA 0.4585 0.3358 0.1732 0.148 Uiso calc U P R 0.5 B 2
H H2SB 0.3029 0.3351 0.2119 0.148 Uiso calc U P R 0.5 B 2
H H2SC 0.4469 0.2807 0.2507 0.148 Uiso calc U P R 0.5 B 2
C C4S 0.5412(11) 0.5161(6) 0.4525(6) 0.120(3) Uani d . . . 1 . .

loop_
_atom_site_aniso_label
_atom_site_aniso_U_11
_atom_site_aniso_U_22
_atom_site_aniso_U_33
_atom_site_aniso_U_12
_atom_site_aniso_U_13
_atom_site_aniso_U_23
I1 0.05321(16) 0.03970(14) 0.05755(17) 0.01657(12) 0.00245(13) 0.02578(13)
I2 0.05279(16) 0.02342(11) 0.05272(16) 0.00105(10) 0.00153(12) 0.01167(10)
Co1 0.00923(14) 0.01504(16) 0.01322(15) -0.00070(11) 0.00072(11) 0.00298(12)
Cl1 0.0135(2) 0.0178(3) 0.0224(3) -0.0016(2) -0.0042(2) 0.0048(2)
F1 0.0140(7) 0.0346(10) 0.0235(8) -0.0007(7) 0.0063(6) -0.0011(7)
F2 0.0182(8) 0.0410(11) 0.0148(8) 0.0016(7) -0.0019(6) -0.0040(7)
O1 0.0222(9) 0.0226(10) 0.0174(9) 0.0020(8) 0.0077(7) 0.0033(8)
O2 0.0202(9) 0.0248(10) 0.0221(10) 0.0036(8) 0.0107(8) 0.0083(8)
O3 0.0141(8) 0.0251(10) 0.0176(9) 0.0028(7) 0.0064(7) 0.0042(8)
O4 0.0241(10) 0.0205(10) 0.0176(9) 0.0016(8) 0.0091(8) 0.0035(8)
N1 0.0122(9) 0.0194(11) 0.0150(10) -0.0004(8) 0.0008(8) 0.0021(8)
N2 0.0114(9) 0.0216(11) 0.0154(10) -0.0005(8) 0.0015(8) 0.0053(9)
N3 0.0106(9) 0.0204(11) 0.0149(10) 0.0010(8) 0.0020(7) 0.0029(8)
N4 0.0136(9) 0.0194(10) 0.0138(10) -0.0009(8) 0.0026(8) 0.0032(8)
N5 0.0088(8) 0.0182(10) 0.0159(10) -0.0001(7) 0.0009(7) 0.0030(8)
N6 0.0121(9) 0.0303(13) 0.0154(10) 0.0036(9) 0.0006(8) 0.0052(9)
N7 0.0127(9) 0.0238(11) 0.0168(11) -0.0019(8) 0.0014(8) -0.0004(9)
C1 0.0139(11) 0.0172(12) 0.0197(12) -0.0004(9) 0.0002(9) 0.0038(10)
C2 0.0124(10) 0.0219(13) 0.0213(13) 0.0003(9) 0.0013(9) 0.0070(10)
C3 0.0228(13) 0.0183(13) 0.0326(16) 0.0026(10) 0.0077(11) 0.0047(12)
C4 0.0279(14) 0.0207(13) 0.0292(15) 0.0020(11) 0.0075(12) 0.0121(12)
C5 0.0115(10) 0.0201(12) 0.0182(12) 0.0003(9) 0.0006(9) 0.0026(10)
C6 0.0136(11) 0.0190(12) 0.0177(12) -0.0004(9) 0.0013(9) 0.0051(10)
C7 0.0320(15) 0.0189(13) 0.0244(14) 0.0047(11) 0.0079(12) 0.0023(11)
C8 0.0265(14) 0.0190(13) 0.0304(15) 0.0026(11) 0.0111(12) 0.0097(12)
C9 0.0101(10) 0.0257(13) 0.0151(11) 0.0011(9) 0.0026(9) 0.0039(10)
C10 0.0128(11) 0.0278(14) 0.0126(11) -0.0006(10) 0.0024(9) 0.0029(10)
C11 0.0105(10) 0.0210(12) 0.0157(11) 0.0000(9) 0.0009(8) 0.0053(10)
C12 0.0111(10) 0.0256(13) 0.0180(12) 0.0018(9) 0.0040(9) 0.0050(10)
C13 0.0124(10) 0.0219(12) 0.0151(11) 0.0010(9) 0.0023(9) 0.0021(10)
C14 0.0099(10) 0.0245(13) 0.0125(11) 0.0002(9) 0.0019(8) 0.0016(10)
C25 0.0284(16) 0.0307(17) 0.0404(19) -0.0110(13) 0.0004(14) -0.0009(15)
C15 0.0115(10) 0.0244(13) 0.0142(11) 0.0003(9) 0.0009(9) 0.0036(10)
C16 0.0177(12) 0.0274(14) 0.0201(13) 0.0025(10) 0.0028(10) 0.0082(11)
C17 0.0251(14) 0.0311(16) 0.0254(14) 0.0090(12) 0.0040(11) 0.0116(12)
C18 0.0187(12) 0.0356(16) 0.0185(13) 0.0092(11) 0.0019(10) 0.0069(12)
C19 0.0267(15) 0.0284(16) 0.0379(18) -0.0023(12) -0.0002(13) 0.0134(14)
C20 0.0205(14) 0.048(2) 0.0300(16) 0.0110(13) -0.0037(12) 0.0113(15)
C21 0.0232(13) 0.0250(14) 0.0228(14) -0.0032(11) 0.0046(11) -0.0007(12)
C22 0.0276(14) 0.0204(13) 0.0251(14) 0.0005(11) 0.0061(11) 0.0019(11)
C23 0.0189(12) 0.0240(13) 0.0161(12) 0.0028(10) 0.0035(10) 0.0024(10)
C24 0.0119(10) 0.0243(13) 0.0135(11) 0.0008(9) 0.0025(9) 0.0013(10)
C26 0.0222(13) 0.0303(15) 0.0240(14) 0.0069(11) 0.0020(11) 0.0079(12)
B1 0.0124(12) 0.0285(16) 0.0139(13) -0.0006(11) 0.0012(10) -0.0017(12)
C1S 0.029(3) 0.036(4) 0.020(3) 0.000(3) 0.007(2) 0.003(3)
Cl1S 0.0404(9) 0.0285(8) 0.0347(8) -0.0120(7) 0.0062(7) -0.0015(7)
Cl2S 0.0688(16) 0.0441(13) 0.0559(13) -0.0153(11) 0.0419(12) 0.0039(10)
O1S 0.059(5) 0.097(7) 0.109(7) 0.001(5) 0.013(5) 0.040(6)
C3S 0.053(6) 0.088(9) 0.130(12) 0.005(6) 0.009(7) 0.055(9)
C2S 0.069(10) 0.053(8) 0.134(16) 0.031(7) -0.036(10) -0.019(9)
C4S 0.116(6) 0.099(6) 0.111(6) 0.064(5) -0.034(5) -0.012(5)

loop_
_atom_type_symbol
_atom_type_description
_atom_type_scat_dispersion_real
_atom_type_scat_dispersion_imag
_atom_type_scat_source
C C 0.0033 0.0016 'International Tables Vol C Tables 4.2.6.8 and 6.1.1.4'
H H 0.0000 0.0000 'International Tables Vol C Tables 4.2.6.8 and 6.1.1.4'
N N 0.0061 0.0033 'International Tables Vol C Tables 4.2.6.8 and 6.1.1.4'
O O 0.0106 0.0060 'International Tables Vol C Tables 4.2.6.8 and 6.1.1.4'
B B 0.0013 0.0007 'International Tables Vol C Tables 4.2.6.8 and 6.1.1.4'
F F 0.0171 0.0103 'International Tables Vol C Tables 4.2.6.8 and 6.1.1.4'
Cl Cl 0.1484 0.1585 'International Tables Vol C Tables 4.2.6.8 and 6.1.1.4'
Co Co 0.3494 0.9721 'International Tables Vol C Tables 4.2.6.8 and 6.1.1.4'
I I -0.4742 1.8119 'International Tables Vol C Tables 4.2.6.8 and 6.1.1.4'

loop_
_geom_angle_atom_site_label_1
_geom_angle_atom_site_label_2
_geom_angle_atom_site_label_3
_geom_angle_site_symmetry_3
_geom_angle
N3 Co1 N4 . 81.55(10)
N3 Co1 N2 . 98.86(10)
N4 Co1 N2 . 179.28(10)
N3 Co1 N1 . 179.68(10)
N4 Co1 N1 . 98.45(10)
N2 Co1 N1 . 81.14(10)
N3 Co1 N5 . 89.11(9)
N4 Co1 N5 . 89.05(9)
N2 Co1 N5 . 90.36(9)
N1 Co1 N5 . 91.21(9)
N3 Co1 Cl1 . 88.72(7)
N4 Co1 Cl1 . 90.16(7)
N2 Co1 Cl1 . 90.44(7)
N1 Co1 Cl1 . 90.96(7)
N5 Co1 Cl1 . 177.78(7)
N2 O2 H2 . 103.(3)
N4 O4 H4 . 102.(3)
C1 N1 O1 . 121.3(2)
C1 N1 Co1 . 116.67(19)
O1 N1 Co1 . 121.98(17)
C2 N2 O2 . 120.2(2)
C2 N2 Co1 . 116.81(18)
O2 N2 Co1 . 123.01(18)
C5 N3 O3 . 122.1(2)
C5 N3 Co1 . 116.47(18)
O3 N3 Co1 . 121.38(17)
C6 N4 O4 . 120.9(2)
C6 N4 Co1 . 116.47(18)
O4 N4 Co1 . 122.58(17)
C9 N5 C13 . 118.6(2)
C9 N5 Co1 . 120.56(17)
C13 N5 Co1 . 120.57(18)
C18 N6 C15 . 108.4(2)
C18 N6 B1 . 126.6(2)
C15 N6 B1 . 124.8(2)
C21 N7 C24 . 108.1(2)
C21 N7 B1 . 126.1(2)
C24 N7 B1 . 125.5(2)
N1 C1 C2 . 112.5(2)
N1 C1 C3 . 123.2(3)
C2 C1 C3 . 124.3(2)
N2 C2 C1 . 112.8(2)
N2 C2 C4 . 122.7(3)
C1 C2 C4 . 124.6(3)
C1 C3 H3A . 109.5
C1 C3 H3B . 109.5
H3A C3 H3B . 109.5
C1 C3 H3C . 109.5
H3A C3 H3C . 109.5
H3B C3 H3C . 109.5
C2 C4 H4A . 109.5
C2 C4 H4B . 109.5
H4A C4 H4B . 109.5
C2 C4 H4C . 109.5
H4A C4 H4C . 109.5
H4B C4 H4C . 109.5
N3 C5 C6 . 112.7(2)
N3 C5 C7 . 122.8(2)
C6 C5 C7 . 124.5(2)
N4 C6 C5 . 112.7(2)
N4 C6 C8 . 123.3(2)
C5 C6 C8 . 124.0(2)
C5 C7 H7A . 109.5
C5 C7 H7B . 109.5
H7A C7 H7B . 109.5
C5 C7 H7C . 109.5
H7A C7 H7C . 109.5
H7B C7 H7C . 109.5
C6 C8 H8A . 109.5
C6 C8 H8B . 109.5
H8A C8 H8B . 109.5
C6 C8 H8C . 109.5
H8A C8 H8C . 109.5
H8B C8 H8C . 109.5
N5 C9 C10 . 122.2(2)
N5 C9 H9 . 118.9
C10 C9 H9 . 118.9
C9 C10 C11 . 119.1(2)
C9 C10 H10 . 120.5
C11 C10 H10 . 120.5
C10 C11 C12 . 118.3(2)
C10 C11 C14 . 121.9(2)
C12 C11 C14 . 119.7(2)
C13 C12 C11 . 119.4(2)
C13 C12 H12 . 120.3
C11 C12 H12 . 120.3
N5 C13 C12 . 122.3(2)
N5 C13 H13 . 118.9
C12 C13 H13 . 118.9
C15 C14 C24 . 122.1(2)
C15 C14 C11 . 119.1(2)
C24 C14 C11 . 118.7(2)
C21 C25 H25A . 109.5
C21 C25 H25B . 109.5
H25A C25 H25B . 109.5
C21 C25 H25C . 109.5
H25A C25 H25C . 109.5
H25B C25 H25C . 109.5
C14 C15 N6 . 120.2(2)
C14 C15 C16 . 131.2(2)
N6 C15 C16 . 108.6(2)
C17 C16 C15 . 105.3(3)
C17 C16 C19 . 125.4(3)
C15 C16 C19 . 129.3(3)
C16 C17 C18 . 109.2(3)
C16 C17 I1 . 125.9(2)
C18 C17 I1 . 124.8(2)
N6 C18 C17 . 108.5(2)
N6 C18 C20 . 123.5(3)
C17 C18 C20 . 127.9(3)
C16 C19 H19A . 109.5
C16 C19 H19B . 109.5
H19A C19 H19B . 109.5
C16 C19 H19C . 109.5
H19A C19 H19C . 109.5
H19B C19 H19C . 109.5
C18 C20 H20A . 109.5
C18 C20 H20B . 109.5
H20A C20 H20B . 109.5
C18 C20 H20C . 109.5
H20A C20 H20C . 109.5
H20B C20 H20C . 109.5
N7 C21 C22 . 109.0(3)
N7 C21 C25 . 123.1(3)
C22 C21 C25 . 127.9(3)
C23 C22 C21 . 109.1(3)
C23 C22 I2 . 126.1(2)
C21 C22 I2 . 124.6(2)
C22 C23 C24 . 104.8(2)
C22 C23 C26 . 125.5(3)
C24 C23 C26 . 129.7(3)
N7 C24 C14 . 119.4(2)
N7 C24 C23 . 109.0(2)
C14 C24 C23 . 131.5(2)
C23 C26 H26A . 109.5
C23 C26 H26B . 109.5
H26A C26 H26B . 109.5
C23 C26 H26C . 109.5
H26A C26 H26C . 109.5
H26B C26 H26C . 109.5
F2 B1 F1 . 108.4(2)
F2 B1 N6 . 110.7(2)
F1 B1 N6 . 110.1(2)
F2 B1 N7 . 110.5(2)
F1 B1 N7 . 110.0(2)
N6 B1 N7 . 107.2(2)
Cl2S C1S Cl1S . 111.2(4)
Cl2S C1S H1SA . 109.4
Cl1S C1S H1SA . 109.4
Cl2S C1S H1SB . 109.4
Cl1S C1S H1SB . 109.4
H1SA C1S H1SB . 108.0
C3S O1S C4S . 112.5(9)
O1S C3S C2S . 106.2(13)
O1S C3S H3SA . 110.5
C2S C3S H3SA . 110.5
O1S C3S H3SB . 110.5
C2S C3S H3SB . 110.5
H3SA C3S H3SB . 108.7
C3S C2S H2SA . 109.5
C3S C2S H2SB . 109.5
H2SA C2S H2SB . 109.5
C3S C2S H2SC . 109.5
H2SA C2S H2SC . 109.5
H2SB C2S H2SC . 109.5
O1S C4S C4S 2_666 102.7(9)

loop_
_geom_bond_atom_site_label_1
_geom_bond_atom_site_label_2
_geom_bond_site_symmetry_2
_geom_bond_distance
I1 C17 . 2.062(3)
I2 C22 . 2.068(3)
Co1 N3 . 1.888(2)
Co1 N4 . 1.891(2)
Co1 N2 . 1.897(2)
Co1 N1 . 1.901(2)
Co1 N5 . 1.956(2)
Co1 Cl1 . 2.2292(7)
F1 B1 . 1.400(3)
F2 B1 . 1.390(3)
O1 N1 . 1.339(3)
O2 N2 . 1.347(3)
O2 H2 . 0.83(4)
O3 N3 . 1.328(3)
O4 N4 . 1.345(3)
O4 H4 . 0.84(4)
N1 C1 . 1.298(3)
N2 C2 . 1.295(4)
N3 C5 . 1.294(3)
N4 C6 . 1.292(4)
N5 C9 . 1.346(3)
N5 C13 . 1.347(3)
N6 C18 . 1.344(4)
N6 C15 . 1.403(3)
N6 B1 . 1.544(4)
N7 C21 . 1.342(4)
N7 C24 . 1.399(3)
N7 B1 . 1.546(4)
C1 C2 . 1.472(4)
C1 C3 . 1.490(4)
C2 C4 . 1.495(4)
C3 H3A . 0.98
C3 H3B . 0.98
C3 H3C . 0.98
C4 H4A . 0.98
C4 H4B . 0.98
C4 H4C . 0.98
C5 C6 . 1.471(4)
C5 C7 . 1.491(4)
C6 C8 . 1.492(4)
C7 H7A . 0.98
C7 H7B . 0.98
C7 H7C . 0.98
C8 H8A . 0.98
C8 H8B . 0.98
C8 H8C . 0.98
C9 C10 . 1.390(3)
C9 H9 . 0.95
C10 C11 . 1.392(3)
C10 H10 . 0.95
C11 C12 . 1.393(4)
C11 C14 . 1.486(3)
C12 C13 . 1.382(4)
C12 H12 . 0.95
C13 H13 . 0.95
C14 C15 . 1.391(4)
C14 C24 . 1.401(4)
C25 C21 . 1.498(4)
C25 H25A . 0.98
C25 H25B . 0.98
C25 H25C . 0.98
C15 C16 . 1.417(4)
C16 C17 . 1.390(4)
C16 C19 . 1.494(4)
C17 C18 . 1.405(5)
C18 C20 . 1.495(4)
C19 H19A . 0.98
C19 H19B . 0.98
C19 H19C . 0.98
C20 H20A . 0.98
C20 H20B . 0.98
C20 H20C . 0.98
C21 C22 . 1.405(4)
C22 C23 . 1.394(4)
C23 C24 . 1.425(4)
C23 C26 . 1.498(4)
C26 H26A . 0.98
C26 H26B . 0.98
C26 H26C . 0.98
C1S Cl2S . 1.754(6)
C1S Cl1S . 1.762(8)
C1S H1SA . 0.99
C1S H1SB . 0.99
O1S C3S . 1.401(17)
O1S C4S . 1.591(12)
C3S C2S . 1.558(19)
C3S H3SA . 0.99
C3S H3SB . 0.99
C2S H2SA . 0.98
C2S H2SB . 0.98
C2S H2SC . 0.98
C4S C4S 2_666 1.93(2)
